data_2008141
loop_
_publ_author_name
'Hannesschlager, Patrick'
'Brun, Pierre'
'P\`epe, G\'erard'

_publ_contact_author
;
Gerard Pepe
Centre de Recherche sur les Mecanismes de la Croissance Cristalline,
Campus de Luminy, Case 913,
13288 Marseille Cedex 9, France.
;
_publ_section_title Tricarbonyl[(6a,7,8,9,10,10a-\h)-3,3-diphenyl-3<i>H</i>-benzo[<i>f</i>]chromene]chromium
_journal_issue 2
_journal_name_full 'Acta Crystallographica Section C'
_journal_page_first 200
_journal_page_last 202
_journal_paper_doi 10.1107/S0108270198012104
_journal_volume 55
_journal_year 1999
_chemical_formula_moiety '[Cr(C25 H18 O)(CO)3 ]'
_chemical_formula_sum 'C28 H18 Cr O4'
_chemical_formula_weight 470.42
_chemical_name_systematic
;
 ?
;
_space_group_IT_number 14
_symmetry_cell_setting monoclinic
_symmetry_space_group_name_Hall '-P 2yab'
_symmetry_space_group_name_H-M 'P 1 21/a 1'
_audit_creation_method SHELXL
_cell_angle_alpha 90.00
_cell_angle_beta 91.76(2)
_cell_angle_gamma 90.00
_cell_formula_units_Z 4
_cell_length_a 8.038(2)
_cell_length_b 20.482(4)
_cell_length_c 13.677(3)
_cell_measurement_reflns_used 25
_cell_measurement_temperature 293(2)
_cell_measurement_theta_max 14
_cell_measurement_theta_min 8
_cell_volume 2250.6(9)
_computing_cell_refinement 'CAD-4 Operations Manual'
_computing_data_collection 'CAD-4 Operations Manual (Enraf-Nonius, 1977)'
_computing_data_reduction 'DATARED (P\`epe, 1979)'
_computing_molecular_graphics 'ORTEPII (Johnson, 1976)'
_computing_publication_material SHELXL-93
_computing_structure_refinement 'SHELXL-93 (Sheldrick, 1993)'
_computing_structure_solution 'SHELXS-86 (Sheldrick, 1985)'
_diffrn_ambient_temperature 293(2)
_diffrn_measurement_device 'Nonius CAD4 '
_diffrn_measurement_method \w/2\q
_diffrn_radiation_monochromator graphite
_diffrn_radiation_source 'fine-focus sealed tube'
_diffrn_radiation_type MoK\a
_diffrn_radiation_wavelength 0.71073
_diffrn_reflns_av_R_equivalents 0.0000
_diffrn_reflns_av_sigmaI/netI 0.0744
_diffrn_reflns_limit_h_max 11
_diffrn_reflns_limit_h_min -11
_diffrn_reflns_limit_k_max 28
_diffrn_reflns_limit_k_min 0
_diffrn_reflns_limit_l_max 19
_diffrn_reflns_limit_l_min 0
_diffrn_reflns_number 6571
_diffrn_reflns_theta_max 30.00
_diffrn_reflns_theta_min 1.49
_diffrn_standards_decay_% 0
_diffrn_standards_interval_time 60
_diffrn_standards_number 3
_exptl_absorpt_coefficient_mu 0.541
_exptl_absorpt_correction_T_max 0.917
_exptl_absorpt_correction_T_min 0.657
_exptl_absorpt_correction_type '\y scans (North et al., 1968)'
_exptl_crystal_colour Red
_exptl_crystal_density_diffrn 1.388
_exptl_crystal_density_meas 1.37(2)
_exptl_crystal_density_method 'flotation in benzene/chloroform'
_exptl_crystal_description 'Square prism cut from a needle'
_exptl_crystal_F_000 968
_exptl_crystal_size_max 0.28
_exptl_crystal_size_mid 0.17
_exptl_crystal_size_min 0.16
_refine_diff_density_max 0.286
_refine_diff_density_min -0.383
_refine_ls_extinction_method none
_refine_ls_goodness_of_fit_all 0.808
_refine_ls_goodness_of_fit_obs 0.987
_refine_ls_hydrogen_treatment
;
H atoms refined with U=1.2Ueq of the
connected atom, with a length
constraint of 1.+- 0.05 \%A.
;
_refine_ls_matrix_type full
_refine_ls_number_parameters 352
_refine_ls_number_reflns 6571
_refine_ls_number_restraints 18
_refine_ls_restrained_S_all 0.810
_refine_ls_restrained_S_obs 0.989
_refine_ls_R_factor_all 0.0441
_refine_ls_R_factor_obs 0.0397
_refine_ls_shift/esd_max -0.001
_refine_ls_shift/esd_mean 0.000
_refine_ls_structure_factor_coef Fsqd
_refine_ls_weighting_details 'w = 1/[\s^2^(Fo^2^)+(0.0009P)^2^] where P=(Fo^2^+2Fc^2^)/3'
_refine_ls_weighting_scheme calc
_refine_ls_wR_factor_all 0.0789
_refine_ls_wR_factor_obs 0.0773
_reflns_number_observed 4140
_reflns_number_total 6571
_reflns_observed_criterion >2sigma(I)
_cod_data_source_file da1035.cif
_cod_data_source_block I
_cod_depositor_comments
;
The following automatic conversions were performed:
'_symmetry_cell_setting' value 'Monoclinic' changed to 'monoclinic'
according to '/home/saulius/struct/CIF-dictionaries/cif_core.dic'
dictionary named 'cif_core.dic' version 2.4.1 from
2010-06-29.

'_geom_bond_publ_flag' value 'Y' changed to 'y' according to
'/home/saulius/struct/CIF-dictionaries/cif_core.dic' dictionary named
'cif_core.dic' version 2.4.1 from 2010-06-29 (18 times).

Automatic conversion script
Id: cif_fix_enum 1527 2010-12-29 10:47:43Z saulius 

The following automatic conversions were performed:

'_symmetry_cell_setting' value 'Monoclinic' changed to 'monoclinic'
according to /home/saulius/struct/CIF-dictionaries/cif_core.dic
dictionary named 'cif_core.dic' version 2.4.1 from 2010-06-29.

Automatic conversion script
Id: cif_fix_values 1715 2011-07-08 13:25:40Z adriana 

The following automatic conversions were performed:

'_refine_ls_weighting_scheme' value 'calc w =
1/[\s^2^(Fo^2^)+(0.0009P)^2^] where P=(Fo^2^+2Fc^2^)/3' was changed
to 'calc'. New tag '_refine_ls_weighting_details' was created. The
value of the new tag was set to 'w = 1/[\s^2^(Fo^2^)+(0.0009P)^2^]
where P=(Fo^2^+2Fc^2^)/3'.

Automatic conversion script
Id: cif_fix_values 3143 2015-03-26 13:38:13Z robertas 
;
_cod_original_sg_symbol_H-M 'P 21/a'
_cod_database_code 2008141

loop_
_symmetry_equiv_pos_as_xyz
'x, y, z'
'-x+1/2, y+1/2, -z'
'-x, -y, -z'
'x-1/2, -y-1/2, z'

loop_
_atom_site_aniso_label
_atom_site_aniso_U_11
_atom_site_aniso_U_22
_atom_site_aniso_U_33
_atom_site_aniso_U_12
_atom_site_aniso_U_13
_atom_site_aniso_U_23
Cr 0.0540(2) 0.0493(2) 0.03706(14) 0.01404(14) -0.00120(11) 0.00525(13)
C2 0.0500(11) 0.075(2) 0.0540(11) 0.0211(11) -0.0084(9) -0.0176(10)
O3 0.0557(10) 0.134(2) 0.0947(15) -0.0078(11) 0.0118(10) -0.0354(14)
C4 0.078(2) 0.0534(13) 0.076(2) 0.0191(12) -0.0032(13) -0.0019(12)
O5 0.147(2) 0.0700(14) 0.139(2) 0.0316(14) -0.021(2) -0.0403(15)
C6 0.102(2) 0.102(2) 0.0430(11) 0.048(2) -0.0076(12) 0.0014(12)
O7 0.146(2) 0.149(2) 0.0701(13) 0.078(2) -0.0122(13) 0.0123(14)
C8 0.0533(11) 0.0638(13) 0.0583(12) 0.0020(10) 0.0022(9) 0.0189(11)
C9 0.073(2) 0.078(2) 0.0513(12) 0.0145(13) 0.0116(11) 0.0246(12)
C10 0.078(2) 0.0719(14) 0.0301(8) 0.0305(12) 0.0054(9) 0.0072(9)
C11 0.0617(12) 0.0489(10) 0.0361(8) 0.0117(9) 0.0030(8) -0.0083(7)
C12 0.0392(8) 0.0418(9) 0.0389(8) 0.0084(7) 0.0015(6) 0.0017(7)
C13 0.0339(8) 0.0530(10) 0.0447(9) 0.0068(7) 0.0030(7) 0.0096(8)
C14 0.0461(10) 0.0425(10) 0.0582(11) -0.0103(8) -0.0072(8) 0.0110(8)
C15 0.0456(9) 0.0443(9) 0.0434(9) -0.0050(7) -0.0109(7) 0.0032(7)
C16 0.0319(7) 0.0369(8) 0.0373(7) 0.0032(6) -0.0024(6) 0.0036(6)
C17 0.0381(8) 0.0389(8) 0.0374(8) 0.0001(6) 0.0001(6) 0.0005(6)
C18 0.0481(9) 0.0434(9) 0.0385(8) -0.0013(7) -0.0095(7) -0.0010(7)
C19 0.0365(8) 0.0456(9) 0.0455(9) -0.0046(7) -0.0034(7) -0.0018(7)
C20 0.0328(7) 0.0392(8) 0.0327(7) -0.0031(6) 0.0008(6) 0.0024(6)
O21 0.0426(6) 0.0346(6) 0.0349(5) -0.0023(5) -0.0002(4) -0.0026(4)
C22 0.0367(7) 0.0376(8) 0.0314(7) -0.0090(6) 0.0056(6) 0.0039(6)
C23 0.0337(7) 0.0456(9) 0.0359(7) -0.0069(7) -0.0003(6) -0.0002(7)
C24 0.0524(10) 0.0398(9) 0.0490(10) 0.0048(8) 0.0058(8) -0.0046(8)
C25 0.0434(10) 0.0450(10) 0.0682(13) 0.0054(8) 0.0102(9) 0.0036(9)
C26 0.0448(10) 0.0652(13) 0.0716(14) -0.0041(10) -0.0106(10) -0.0169(12)
C27 0.0407(9) 0.0523(11) 0.0506(10) -0.0010(8) -0.0008(7) -0.0131(8)
C28 0.0321(7) 0.0477(9) 0.0373(8) -0.0022(6) 0.0021(6) 0.0007(7)
C29 0.0740(15) 0.0456(11) 0.0634(13) 0.0034(10) 0.0311(12) 0.0009(10)
C30 0.098(2) 0.0591(14) 0.071(2) -0.0095(14) 0.0312(14) 0.0184(12)
C31 0.080(2) 0.095(2) 0.0446(11) -0.0133(15) 0.0237(11) 0.0135(12)
C32 0.0533(12) 0.078(2) 0.0480(11) -0.0005(11) 0.0081(9) -0.0086(11)
C33 0.0377(8) 0.0581(11) 0.0404(9) 0.0000(8) 0.0004(7) -0.0008(8)

loop_
_atom_site_label
_atom_site_fract_x
_atom_site_fract_y
_atom_site_fract_z
_atom_site_U_iso_or_equiv
_atom_site_thermal_displace_type
_atom_site_calc_flag
_atom_site_refinement_flags
_atom_site_occupancy
_atom_site_disorder_group
_atom_site_type_symbol
Cr -0.28105(4) 0.12823(2) -0.45209(2) 0.04683(9) Uani d . 1 . Cr
C2 -0.4835(3) 0.10815(12) -0.4051(2) 0.0600(6) Uani d . 1 . C
O3 -0.6133(2) 0.09294(12) -0.3755(2) 0.0945(7) Uani d . 1 . O
C4 -0.2767(4) 0.20143(13) -0.3752(2) 0.0693(7) Uani d . 1 . C
O5 -0.2720(4) 0.24632(11) -0.3258(2) 0.1191(9) Uani d . 1 . O
C6 -0.3896(4) 0.1763(2) -0.5474(2) 0.0826(9) Uani d . 1 . C
O7 -0.4594(4) 0.20547(14) -0.6061(2) 0.1218(10) Uani d . 1 . O
C8 -0.0037(3) 0.12835(13) -0.4526(2) 0.0584(5) Uani d D 1 . C
C9 -0.0668(3) 0.11081(14) -0.5465(2) 0.0673(7) Uani d D 1 . C
C10 -0.1744(3) 0.05831(13) -0.55543(14) 0.0599(6) Uani d D 1 . C
C11 -0.2259(3) 0.02374(10) -0.47525(13) 0.0489(4) Uani d D 1 . C
C12 -0.1612(2) 0.03813(9) -0.37920(13) 0.0399(3) Uani d . 1 . C
C13 -0.0464(2) 0.09196(10) -0.36848(14) 0.0438(4) Uani d . 1 . C
C14 0.0133(2) 0.10914(10) -0.2725(2) 0.0491(4) Uani d D 1 . C
C15 -0.0308(2) 0.07422(10) -0.19324(14) 0.0447(4) Uani d D 1 . C
C16 -0.1363(2) 0.02012(8) -0.20482(12) 0.0354(3) Uani d . 1 . C
C17 -0.2065(2) 0.00160(9) -0.29360(12) 0.0382(3) Uani d . 1 . C
C18 -0.3207(2) -0.05231(9) -0.29472(13) 0.0436(4) Uani d D 1 . C
C19 -0.3283(2) -0.09080(10) -0.21788(14) 0.0426(4) Uani d D 1 . C
C20 -0.2066(2) -0.08161(8) -0.13147(11) 0.0349(3) Uani d . 1 . C
O21 -0.17574(15) -0.01196(6) -0.12063(8) 0.0374(2) Uani d . 1 . O
C22 -0.0403(2) -0.11537(8) -0.14445(11) 0.0351(3) Uani d . 1 . C
C23 -0.0209(2) -0.16622(9) -0.21038(12) 0.0384(3) Uani d D 1 . C
C24 0.1316(3) -0.19659(10) -0.21743(15) 0.0470(4) Uani d D 1 . C
C25 0.2639(3) -0.17824(10) -0.1603(2) 0.0521(5) Uani d D 1 . C
C26 0.2474(3) -0.12841(13) -0.0930(2) 0.0608(6) Uani d D 1 . C
C27 0.0949(2) -0.09757(10) -0.08618(15) 0.0479(4) Uani d D 1 . C
C28 -0.2845(2) -0.10366(9) -0.03536(12) 0.0390(3) Uani d . 1 . C
C29 -0.2977(3) -0.16896(11) -0.0154(2) 0.0604(6) Uani d D 1 . C
C30 -0.3707(4) -0.19016(14) 0.0679(2) 0.0755(8) Uani d D 1 . C
C31 -0.4317(4) -0.1467(2) 0.1331(2) 0.0727(8) Uani d D 1 . C
C32 -0.4189(3) -0.08224(14) 0.1142(2) 0.0595(5) Uani d D 1 . C
C33 -0.3488(2) -0.05971(11) 0.02961(14) 0.0454(4) Uani d D 1 . C
H8 0.070(3) 0.1641(11) -0.4265(17) 0.056 Uiso d D 1 . H
H9 -0.037(3) 0.1436(13) -0.5940(19) 0.077 Uiso d D 1 . H
H10 -0.230(3) 0.0450(13) -0.6230(18) 0.071 Uiso d D 1 . H
H11 -0.326(3) -0.0061(12) -0.4801(17) 0.059 Uiso d D 1 . H
H14 0.080(3) 0.1485(11) -0.2660(17) 0.059 Uiso d D 1 . H
H15 0.020(3) 0.0828(11) -0.1354(16) 0.053 Uiso d D 1 . H
H18 -0.400(3) -0.0571(11) -0.3519(15) 0.052 Uiso d D 1 . H
H19 -0.414(3) -0.1216(11) -0.2152(15) 0.050 Uiso d D 1 . H
H23 -0.122(3) -0.1745(10) -0.2499(15) 0.046 Uiso d D 1 . H
H24 0.136(3) -0.2318(11) -0.2596(16) 0.056 Uiso d D 1 . H
H25 0.371(3) -0.2005(12) -0.1666(17) 0.061 Uiso d D 1 . H
H26 0.341(3) -0.1208(14) -0.0554(19) 0.073 Uiso d D 1 . H
H27 0.085(3) -0.0609(11) -0.0465(17) 0.058 Uiso d D 1 . H
H29 -0.262(3) -0.1977(13) -0.0592(19) 0.074 Uiso d D 1 . H
H30 -0.367(4) -0.2358(14) 0.079(2) 0.092 Uiso d D 1 . H
H31 -0.507(4) -0.1652(14) 0.179(2) 0.088 Uiso d D 1 . H
H32 -0.474(3) -0.0505(12) 0.1577(18) 0.071 Uiso d D 1 . H
H33 -0.337(3) -0.0168(11) 0.0155(16) 0.054 Uiso d D 1 . H

loop_
_atom_type_symbol
_atom_type_description
_atom_type_scat_dispersion_real
_atom_type_scat_dispersion_imag
_atom_type_scat_source
H H 0.0000 0.0000 'International Tables Vol C Tables 4.2.6.8 and 6.1.1.4'
C C 0.0033 0.0016 'International Tables Vol C Tables 4.2.6.8 and 6.1.1.4'
O O 0.0106 0.0060 'International Tables Vol C Tables 4.2.6.8 and 6.1.1.4'
Cr Cr 0.3209 0.6236 'International Tables Vol C Tables 4.2.6.8 and 6.1.1.4'

loop_
_geom_angle_atom_site_label_1
_geom_angle_atom_site_label_2
_geom_angle_atom_site_label_3
_geom_angle
_geom_angle_publ_flag
C4 Cr C2 89.06(12) y
C4 Cr C6 88.24(13) y
C2 Cr C6 87.76(13) y
C4 Cr C11 151.01(10) ?
C2 Cr C11 90.98(10) ?
C6 Cr C11 120.73(11) ?
C4 Cr C10 154.08(12) ?
C2 Cr C10 116.77(11) ?
C6 Cr C10 94.52(10) ?
C11 Cr C10 36.42(8) ?
C4 Cr C9 117.77(13) ?
C2 Cr C9 153.15(11) ?
C6 Cr C9 91.93(11) ?
C11 Cr C9 66.25(9) ?
C10 Cr C9 36.49(10) ?
C4 Cr C8 89.97(12) ?
C2 Cr C8 155.33(9) ?
C6 Cr C8 116.85(13) ?
C11 Cr C8 78.22(9) ?
C10 Cr C8 65.80(10) ?
C9 Cr C8 37.09(9) ?
C4 Cr C13 88.74(10) ?
C2 Cr C13 118.79(9) ?
C6 Cr C13 153.22(12) ?
C11 Cr C13 66.01(8) ?
C10 Cr C13 77.27(8) ?
C9 Cr C13 66.22(8) ?
C8 Cr C13 36.54(7) ?
C4 Cr C12 114.11(10) ?
C2 Cr C12 91.89(9) ?
C6 Cr C12 157.65(11) ?
C11 Cr C12 36.91(7) ?
C10 Cr C12 65.78(7) ?
C9 Cr C12 78.46(8) ?
C8 Cr C12 66.16(8) ?
C13 Cr C12 36.59(7) ?
O3 C2 Cr 177.7(2) ?
O5 C4 Cr 178.6(3) ?
O7 C6 Cr 178.8(4) ?
C9 C8 C13 120.9(2) ?
C9 C8 Cr 70.81(14) ?
C13 C8 Cr 74.39(12) ?
C8 C9 C10 119.0(2) ?
C8 C9 Cr 72.10(14) ?
C10 C9 Cr 71.42(14) ?
C11 C10 C9 122.1(2) ?
C11 C10 Cr 72.03(12) ?
C9 C10 Cr 72.10(15) ?
C10 C11 C12 121.0(2) ?
C10 C11 Cr 71.54(13) ?
C12 C11 Cr 74.77(11) ?
C11 C12 C13 117.7(2) ?
C11 C12 C17 123.0(2) ?
C13 C12 C17 119.3(2) ?
C11 C12 Cr 68.31(10) ?
C13 C12 Cr 71.84(10) ?
C17 C12 Cr 130.94(12) ?
C14 C13 C8 122.1(2) ?
C14 C13 C12 118.5(2) ?
C8 C13 C12 119.2(2) ?
C14 C13 Cr 128.69(14) ?
C8 C13 Cr 69.07(12) ?
C12 C13 Cr 71.56(10) ?
C15 C14 C13 121.1(2) ?
C14 C15 C16 119.9(2) ?
O21 C16 C17 120.66(15) ?
O21 C16 C15 116.00(15) ?
C17 C16 C15 123.2(2) ?
C16 C17 C18 117.8(2) ?
C16 C17 C12 117.7(2) ?
C18 C17 C12 124.5(2) ?
C19 C18 C17 119.8(2) ?
C18 C19 C20 120.1(2) ?
O21 C20 C19 107.68(13) ?
O21 C20 C22 108.08(12) y
C19 C20 C22 113.54(14) y
O21 C20 C28 105.83(13) y
C19 C20 C28 110.95(14) y
C22 C20 C28 110.38(13) y
C16 O21 C20 115.30(12) y
C27 C22 C23 118.2(2) ?
C27 C22 C20 119.6(2) ?
C23 C22 C20 122.23(14) ?
C24 C23 C22 120.0(2) ?
C25 C24 C23 121.2(2) ?
C24 C25 C26 120.0(2) ?
C25 C26 C27 119.0(2) ?
C22 C27 C26 121.7(2) ?
C29 C28 C33 118.5(2) ?
C29 C28 C20 119.5(2) ?
C33 C28 C20 122.0(2) ?
C28 C29 C30 120.9(2) ?
C31 C30 C29 120.7(2) ?
C32 C31 C30 118.9(2) ?
C31 C32 C33 121.5(2) ?
C28 C33 C32 119.5(2) ?

loop_
_geom_bond_atom_site_label_1
_geom_bond_atom_site_label_2
_geom_bond_site_symmetry_2
_geom_bond_distance
_geom_bond_publ_flag
Cr C4 . 1.831(3) y
Cr C2 . 1.815(3) y
Cr C6 . 1.833(2) y
Cr C11 . 2.210(2) y
Cr C10 . 2.204(2) y
Cr C9 . 2.213(3) y
Cr C8 . 2.230(2) y
Cr C13 . 2.299(2) y
Cr C12 . 2.295(2) y
C2 O3 . 1.173(3) y
C4 O5 . 1.140(3) y
C6 O7 . 1.135(3) y
C8 C9 . 1.413(3) y
C8 C13 . 1.421(3) y
C9 C10 . 1.383(4) y
C10 C11 . 1.380(3) y
C11 C12 . 1.429(3) y
C12 C13 . 1.442(3) y
C12 C17 . 1.445(2) ?
C13 C14 . 1.428(3) ?
C14 C15 . 1.355(3) ?
C15 C16 . 1.402(2) ?
C16 O21 . 1.371(2) ?
C16 C17 . 1.376(2) ?
C17 C18 . 1.436(3) ?
C18 C19 . 1.317(3) ?
C19 C20 . 1.523(2) ?
C20 O21 . 1.455(2) ?
C20 C22 . 1.520(2) ?
C20 C28 . 1.541(2) ?
C22 C27 . 1.377(2) ?
C22 C23 . 1.390(2) ?
C23 C24 . 1.381(3) ?
C24 C25 . 1.353(3) ?
C25 C26 . 1.384(3) ?
C26 C27 . 1.384(3) ?
C28 C29 . 1.370(3) ?
C28 C33 . 1.377(3) ?
C29 C30 . 1.368(3) ?
C30 C31 . 1.361(4) ?
C31 C32 . 1.350(4) ?
C32 C33 . 1.382(3) ?

loop_
_geom_torsion_atom_site_label_1
_geom_torsion_atom_site_label_2
_geom_torsion_atom_site_label_3
_geom_torsion_atom_site_label_4
_geom_torsion
_geom_torsion_publ_flag
C4 Cr C2 O3 -155.(5) ?
C6 Cr C2 O3 117.(5) ?
C11 Cr C2 O3 -4.(5) ?
C10 Cr C2 O3 23.(5) ?
C9 Cr C2 O3 27.(5) ?
C8 Cr C2 O3 -67.(5) ?
C13 Cr C2 O3 -67.(5) ?
C12 Cr C2 O3 -41.(5) ?
C2 Cr C4 O5 98.(13) ?
C6 Cr C4 O5 -174.(13) ?
C11 Cr C4 O5 8.(13) ?
C10 Cr C4 O5 -78.(13) ?
C9 Cr C4 O5 -83.(13) ?
C8 Cr C4 O5 -57.(13) ?
C13 Cr C4 O5 -21.(13) ?
C12 Cr C4 O5 6.(13) ?
C4 Cr C6 O7 -107.(13) ?
C2 Cr C6 O7 -18.(13) ?
C11 Cr C6 O7 72.(13) ?
C10 Cr C6 O7 99.(13) ?
C9 Cr C6 O7 136.(13) ?
C8 Cr C6 O7 164.(13) ?
C13 Cr C6 O7 170.(12) ?
C12 Cr C6 O7 72.(13) ?
C4 Cr C8 C9 -140.6(2) ?
C2 Cr C8 C9 131.7(2) ?
C6 Cr C8 C9 -52.6(2) ?
C11 Cr C8 C9 66.0(2) ?
C10 Cr C8 C9 29.87(14) ?
C9 Cr C8 C9 0.0 ?
C13 Cr C8 C9 131.4(2) ?
C12 Cr C8 C9 102.8(2) ?
C4 Cr C8 C13 87.9(2) ?
C2 Cr C8 C13 0.2(3) ?
C6 Cr C8 C13 175.9(2) ?
C11 Cr C8 C13 -65.41(14) ?
C10 Cr C8 C13 -101.6(2) ?
C9 Cr C8 C13 -131.4(2) ?
C13 Cr C8 C13 0.0 ?
C12 Cr C8 C13 -28.61(12) ?
C13 C8 C9 C10 1.5(4) ?
Cr C8 C9 C10 -55.8(2) ?
C13 C8 C9 Cr 57.3(2) ?
Cr C8 C9 Cr 0.0 ?
C4 Cr C9 C8 45.8(2) ?
C2 Cr C9 C8 -136.3(2) ?
C6 Cr C9 C8 134.8(2) ?
C11 Cr C9 C8 -102.2(2) ?
C10 Cr C9 C8 -130.2(2) ?
C8 Cr C9 C8 0.0 ?
C13 Cr C9 C8 -29.20(14) ?
C12 Cr C9 C8 -65.54(15) ?
C4 Cr C9 C10 175.98(14) ?
C2 Cr C9 C10 -6.1(3) ?
C6 Cr C9 C10 -95.0(2) ?
C11 Cr C9 C10 27.95(12) ?
C10 Cr C9 C10 0.0 ?
C8 Cr C9 C10 130.2(2) ?
C13 Cr C9 C10 100.99(14) ?
C12 Cr C9 C10 64.65(13) ?
C8 C9 C10 C11 2.0(4) ?
Cr C9 C10 C11 -54.2(2) ?
C8 C9 C10 Cr 56.2(2) ?
Cr C9 C10 Cr 0.0 ?
C4 Cr C10 C11 125.6(2) ?
C2 Cr C10 C11 -49.4(2) ?
C6 Cr C10 C11 -139.1(2) ?
C11 Cr C10 C11 0.0 ?
C9 Cr C10 C11 133.7(2) ?
C8 Cr C10 C11 103.41(15) ?
C13 Cr C10 C11 66.68(14) ?
C12 Cr C10 C11 29.90(13) ?
C4 Cr C10 C9 -8.2(3) ?
C2 Cr C10 C9 176.89(14) ?
C6 Cr C10 C9 87.1(2) ?
C11 Cr C10 C9 -133.7(2) ?
C9 Cr C10 C9 0.0 ?
C8 Cr C10 C9 -30.34(13) ?
C13 Cr C10 C9 -67.07(13) ?
C12 Cr C10 C9 -103.85(15) ?
C9 C10 C11 C12 -4.2(3) ?
Cr C10 C11 C12 -58.4(2) ?
C9 C10 C11 Cr 54.2(2) ?
Cr C10 C11 Cr 0.0 ?
C4 Cr C11 C10 -132.8(2) ?
C2 Cr C11 C10 137.3(2) ?
C6 Cr C11 C10 49.4(2) ?
C10 Cr C11 C10 0.0 ?
C9 Cr C11 C10 -27.99(15) ?
C8 Cr C11 C10 -65.0(2) ?
C13 Cr C11 C10 -101.4(2) ?
C12 Cr C11 C10 -130.8(2) ?
C4 Cr C11 C12 -2.0(3) ?
C2 Cr C11 C12 -91.84(13) ?
C6 Cr C11 C12 -179.8(2) ?
C10 Cr C11 C12 130.8(2) ?
C9 Cr C11 C12 102.83(14) ?
C8 Cr C11 C12 65.81(12) ?
C13 Cr C11 C12 29.46(11) ?
C12 Cr C11 C12 0.0 ?
C10 C11 C12 C13 2.9(3) ?
Cr C11 C12 C13 -54.00(15) ?
C10 C11 C12 C17 -177.5(2) ?
Cr C11 C12 C17 125.6(2) ?
C10 C11 C12 Cr 56.9(2) ?
Cr C11 C12 Cr 0.0 ?
C4 Cr C12 C11 178.93(15) ?
C2 Cr C12 C11 89.12(14) ?
C6 Cr C12 C11 0.4(4) ?
C11 Cr C12 C11 0.0 ?
C10 Cr C12 C11 -29.52(14) ?
C9 Cr C12 C11 -65.62(14) ?
C8 Cr C12 C11 -102.51(14) ?
C13 Cr C12 C11 -131.1(2) ?
C4 Cr C12 C13 -49.99(15) ?
C2 Cr C12 C13 -139.80(12) ?
C6 Cr C12 C13 131.5(3) ?
C11 Cr C12 C13 131.1(2) ?
C10 Cr C12 C13 101.56(13) ?
C9 Cr C12 C13 65.46(13) ?
C8 Cr C12 C13 28.57(12) ?
C13 Cr C12 C13 0.0 ?
C4 Cr C12 C17 63.4(2) ?
C2 Cr C12 C17 -26.4(2) ?
C6 Cr C12 C17 -115.1(3) ?
C11 Cr C12 C17 -115.5(2) ?
C10 Cr C12 C17 -145.0(2) ?
C9 Cr C12 C17 178.9(2) ?
C8 Cr C12 C17 142.0(2) ?
C13 Cr C12 C17 113.4(2) ?
C9 C8 C13 C14 -179.0(2) ?
Cr C8 C13 C14 -123.4(2) ?
C9 C8 C13 C12 -2.6(3) ?
Cr C8 C13 C12 53.0(2) ?
C9 C8 C13 Cr -55.6(2) ?
Cr C8 C13 Cr 0.0 ?
C11 C12 C13 C14 177.0(2) ?
C17 C12 C13 C14 -2.7(3) ?
Cr C12 C13 C14 124.7(2) ?
C11 C12 C13 C8 0.5(3) ?
C17 C12 C13 C8 -179.2(2) ?
Cr C12 C13 C8 -51.8(2) ?
C11 C12 C13 Cr 52.29(14) ?
C17 C12 C13 Cr -127.3(2) ?
Cr C12 C13 Cr 0.0 ?
C4 Cr C13 C14 23.4(2) ?
C2 Cr C13 C14 -64.8(2) ?
C6 Cr C13 C14 107.0(3) ?
C11 Cr C13 C14 -141.9(2) ?
C10 Cr C13 C14 -178.6(2) ?
C9 Cr C13 C14 144.7(2) ?
C8 Cr C13 C14 115.0(2) ?
C12 Cr C13 C14 -112.2(2) ?
C4 Cr C13 C8 -91.6(2) ?
C2 Cr C13 C8 -179.9(2) ?
C6 Cr C13 C8 -8.1(3) ?
C11 Cr C13 C8 103.0(2) ?
C10 Cr C13 C8 66.4(2) ?
C9 Cr C13 C8 29.6(2) ?
C8 Cr C13 C8 0.0 ?
C12 Cr C13 C8 132.7(2) ?
C4 Cr C13 C12 135.63(14) ?
C2 Cr C13 C12 47.39(14) ?
C6 Cr C13 C12 -140.8(2) ?
C11 Cr C13 C12 -29.71(10) ?
C10 Cr C13 C12 -66.35(12) ?
C9 Cr C13 C12 -103.11(14) ?
C8 Cr C13 C12 -132.7(2) ?
C12 Cr C13 C12 0.0 ?
C8 C13 C14 C15 179.1(2) ?
C12 C13 C14 C15 2.7(3) ?
Cr C13 C14 C15 91.3(2) ?
C13 C14 C15 C16 0.2(3) ?
C14 C15 C16 O21 -179.4(2) y
C14 C15 C16 C17 -3.4(3) ?
O21 C16 C17 C18 -0.3(2) ?
C15 C16 C17 C18 -176.2(2) ?
O21 C16 C17 C12 179.14(14) ?
C15 C16 C17 C12 3.3(3) ?
C11 C12 C17 C16 -179.8(2) ?
C13 C12 C17 C16 -0.2(2) ?
Cr C12 C17 C16 -91.0(2) ?
C11 C12 C17 C18 -0.4(3) ?
C13 C12 C17 C18 179.2(2) ?
Cr C12 C17 C18 88.4(2) ?
C16 C17 C18 C19 -14.6(3) ?
C12 C17 C18 C19 166.0(2) y
C17 C18 C19 C20 -5.0(3) y
C18 C19 C20 O21 35.6(2) y
C18 C19 C20 C22 -84.0(2) ?
C18 C19 C20 C28 151.0(2) ?
C17 C16 O21 C20 34.4(2) ?
C15 C16 O21 C20 -149.49(15) y
C19 C20 O21 C16 -49.2(2) ?
C22 C20 O21 C16 73.8(2) ?
C28 C20 O21 C16 -167.91(13) ?
O21 C20 C22 C27 43.4(2) ?
C19 C20 C22 C27 162.8(2) ?
C28 C20 C22 C27 -71.9(2) ?
O21 C20 C22 C23 -139.73(15) ?
C19 C20 C22 C23 -20.3(2) ?
C28 C20 C22 C23 105.0(2) ?
C27 C22 C23 C24 -1.2(3) ?
C20 C22 C23 C24 -178.1(2) ?
C22 C23 C24 C25 0.7(3) ?
C23 C24 C25 C26 0.3(3) ?
C24 C25 C26 C27 -0.7(4) ?
C23 C22 C27 C26 0.8(3) ?
C20 C22 C27 C26 177.8(2) ?
C25 C26 C27 C22 0.2(4) ?
O21 C20 C28 C29 -167.3(2) ?
C19 C20 C28 C29 76.2(2) ?
C22 C20 C28 C29 -50.6(2) y
O21 C20 C28 C33 15.8(2) ?
C19 C20 C28 C33 -100.7(2) ?
C22 C20 C28 C33 132.5(2) ?
C33 C28 C29 C30 -1.0(4) ?
C20 C28 C29 C30 -178.1(2) ?
C28 C29 C30 C31 -0.1(5) ?
C29 C30 C31 C32 -0.1(5) ?
C30 C31 C32 C33 1.5(4) ?
C29 C28 C33 C32 2.3(3) ?
C20 C28 C33 C32 179.3(2) ?
C31 C32 C33 C28 -2.6(3) ?
